data_4345764
loop_
_publ_author_name
'Fondo, Matilde'
'Corredoira-V\'azquez, Julio'
'Garc\'ia-Deibe, Ana M'
'Sanmart\'in-Matalobos, Jes\'us'
'Herrera, Juan Manuel'
'Colacio, Enrique'

_publ_section_title
;
 Designing Ligands to Isolate ZnLn and Zn2Ln Complexes: Field-Induced
 Single-Ion Magnet Behavior of the ZnDy, Zn2Dy, and Zn2Er Analogues.
;
_journal_issue 10
_journal_name_full 'Inorganic chemistry'
_journal_page_first 5646
_journal_page_last 5656
_journal_paper_doi 10.1021/acs.inorgchem.7b00165
_journal_volume 56
_journal_year 2017
_chemical_formula_moiety 'C34 H37 Br3 Er N6 O17 Zn2, 1.5 O'
_chemical_formula_sum 'C34 H38 Br3 Er N6 O18.5 Zn2'
_chemical_formula_weight 1364.43
_space_group_crystal_system monoclinic
_space_group_IT_number 14
_space_group_name_Hall '-P 2ybc'
_space_group_name_H-M_alt 'P 1 21/c 1'
_symmetry_space_group_name_Hall '-P 2ybc'
_symmetry_space_group_name_H-M 'P 1 21/c 1'
_atom_sites_solution_hydrogens mixed
_audit_creation_method SHELXL-2014/7
_cell_angle_alpha 90
_cell_angle_beta 117.349(3)
_cell_angle_gamma 90
_cell_formula_units_Z 4
_cell_length_a 21.100(2)
_cell_length_b 11.9328(9)
_cell_length_c 20.623(2)
_cell_measurement_reflns_used 1961
_cell_measurement_temperature 100(2)
_cell_measurement_theta_max 24.65
_cell_measurement_theta_min 2.28
_cell_volume 4612.1(7)
_computing_cell_refinement 'BRUKER APEX2'
_computing_data_collection 'BRUKER APEX2'
_computing_structure_refinement 'SHELXL-2014/7 (Sheldrick, 2014)'
_computing_structure_solution 'SHELXL-2014/7 (Sheldrick, 2014)'
_diffrn_ambient_temperature 100(2)
_diffrn_measured_fraction_theta_full 0.999
_diffrn_measured_fraction_theta_max 0.999
_diffrn_measurement_device_type 'Bruker Kappa APEXII CCD'
_diffrn_measurement_method 'omega and phi scans'
_diffrn_radiation_type MoK\a
_diffrn_radiation_wavelength 0.71073
_diffrn_reflns_av_R_equivalents 0.0682
_diffrn_reflns_av_unetI/netI 0.0636
_diffrn_reflns_Laue_measured_fraction_full 0.999
_diffrn_reflns_Laue_measured_fraction_max 0.999
_diffrn_reflns_limit_h_max 25
_diffrn_reflns_limit_h_min -25
_diffrn_reflns_limit_k_max 14
_diffrn_reflns_limit_k_min -13
_diffrn_reflns_limit_l_max 24
_diffrn_reflns_limit_l_min -24
_diffrn_reflns_number 34461
_diffrn_reflns_point_group_measured_fraction_full 0.999
_diffrn_reflns_point_group_measured_fraction_max 0.999
_diffrn_reflns_theta_full 25.242
_diffrn_reflns_theta_max 25.349
_diffrn_reflns_theta_min 1.086
_exptl_absorpt_coefficient_mu 5.512
_exptl_absorpt_correction_T_max 0.5702
_exptl_absorpt_correction_T_min 0.4370
_exptl_absorpt_correction_type multi-scan
_exptl_absorpt_process_details 'SADABS-2014/5 (Bruker, 2015)'
_exptl_crystal_colour yellow
_exptl_crystal_density_diffrn 1.965
_exptl_crystal_description plate
_exptl_crystal_F_000 2660
_exptl_crystal_size_max 0.270
_exptl_crystal_size_mid 0.080
_exptl_crystal_size_min 0.030
_refine_diff_density_max 1.666
_refine_diff_density_min -1.768
_refine_diff_density_rms 0.156
_refine_ls_extinction_method none
_refine_ls_goodness_of_fit_ref 1.057
_refine_ls_hydrogen_treatment constr
_refine_ls_matrix_type full
_refine_ls_number_parameters 589
_refine_ls_number_reflns 8441
_refine_ls_number_restraints 0
_refine_ls_restrained_S_all 1.057
_refine_ls_R_factor_all 0.0682
_refine_ls_R_factor_gt 0.0450
_refine_ls_shift/su_max 0.001
_refine_ls_shift/su_mean 0.000
_refine_ls_structure_factor_coef Fsqd
_refine_ls_weighting_details 'w=1/[\s^2^(Fo^2^)+(0.0201P)^2^+24.2790P] where P=(Fo^2^+2Fc^2^)/3'
_refine_ls_weighting_scheme calc
_refine_ls_wR_factor_gt 0.0820
_refine_ls_wR_factor_ref 0.0898
_reflns_Friedel_coverage 0.000
_reflns_number_gt 6444
_reflns_number_total 8441
_reflns_threshold_expression 'I > 2\s(I)'
_cod_data_source_file ic7b00165_si_007.cif
_cod_data_source_block Zn2Er
_cod_depositor_comments 'Adding full bibliography for 4345764--4345765.cif.'
_cod_original_cell_volume 4611.9(7)
_cod_original_formula_sum 'C34 H38 Br3 Er N6 O18.50 Zn2'
_cod_database_code 4345764
_shelx_shelxl_version_number 2014/7
_shelx_space_group_comment
;
The symmetry employed for this shelxl refinement is uniquely defined
by the following loop, which should always be used as a source of
symmetry information in preference to the above space-group names.
They are only intended as comments.
;
_shelx_estimated_absorpt_t_min 0.318
_shelx_estimated_absorpt_t_max 0.852

loop_
_space_group_symop_operation_xyz
'x, y, z'
'-x, y+1/2, -z+1/2'
'-x, -y, -z'
'x, -y-1/2, z-1/2'

loop_
_atom_site_label
_atom_site_type_symbol
_atom_site_fract_x
_atom_site_fract_y
_atom_site_fract_z
_atom_site_U_iso_or_equiv
_atom_site_adp_type
_atom_site_occupancy
_atom_site_site_symmetry_order
_atom_site_calc_flag
_atom_site_refinement_flags_posn
_atom_site_refinement_flags_adp
_atom_site_refinement_flags_occupancy
_atom_site_disorder_assembly
_atom_site_disorder_group
Er1 Er 0.78568(2) 0.30693(2) 0.84606(2) 0.01778(9) Uani 1 1 d . . . . .
Zn2 Zn 0.61525(4) 0.03197(6) 0.81540(4) 0.01559(18) Uani 1 1 d . . . . .
Zn1 Zn 0.78772(5) 0.01670(6) 0.84174(5) 0.01818(18) Uani 1 1 d . . . . .
N1 N 0.8676(3) -0.0867(5) 0.9125(4) 0.0248(14) Uani 1 1 d . . . . .
N2 N 0.7411(3) -0.1478(4) 0.7951(3) 0.0186(13) Uani 1 1 d . . . . .
N3 N 0.6275(3) -0.1546(4) 0.7848(3) 0.0153(12) Uani 1 1 d . . . . .
N4 N 0.5284(3) -0.0407(4) 0.8131(3) 0.0166(12) Uani 1 1 d . . . . .
O1 O 0.8465(2) 0.1500(3) 0.9057(2) 0.0188(10) Uani 1 1 d . . . . .
O2 O 0.8780(2) 0.3384(4) 0.9731(3) 0.0212(11) Uani 1 1 d . . . . .
O5 O 0.7194(2) 0.0184(3) 0.8879(2) 0.0130(10) Uani 1 1 d . . . . .
O10 O 0.7449(3) 0.4805(3) 0.8762(3) 0.0195(11) Uani 1 1 d . . . . .
O12 O 0.6344(3) 0.5380(4) 0.8193(3) 0.0275(12) Uani 1 1 d . . . . .
O21 O 0.8754(3) 0.4376(4) 0.8536(3) 0.0311(13) Uani 1 1 d . . . . .
O20 O 0.7753(3) 0.4469(4) 0.7541(3) 0.0311(13) Uani 1 1 d . . . . .
O31 O 0.6000(3) 0.0940(3) 0.7184(2) 0.0193(11) Uani 1 1 d . . . . .
O30 O 0.7079(3) 0.1672(3) 0.7789(2) 0.0193(10) Uani 1 1 d . . . . .
O40 O 0.8138(3) 0.0458(4) 0.7606(3) 0.0256(12) Uani 1 1 d . . . . .
O41 O 0.8345(3) 0.2314(3) 0.7754(3) 0.0234(12) Uani 1 1 d . . . . .
O1W O 0.7342(2) 0.2546(3) 0.9225(2) 0.0171(10) Uani 1 1 d . . . . .
H1W1 H 0.6876 0.2625 0.9121 0.026 Uiso 1 1 d R U . . .
H2W1 H 0.7355 0.1727 0.9379 0.026 Uiso 1 1 d R U . . .
N10 N 0.6809(3) 0.4698(4) 0.8276(3) 0.0209(14) Uani 1 1 d . . . . .
O11 O 0.6662(3) 0.3821(4) 0.7878(3) 0.0243(12) Uani 1 1 d . . . . .
N20 N 0.8391(4) 0.4793(5) 0.7895(4) 0.0310(17) Uani 1 1 d . . . . .
O22 O 0.8668(4) 0.5480(4) 0.7654(4) 0.0524(19) Uani 1 1 d . . . . .
C30 C 0.6490(4) 0.1576(5) 0.7220(4) 0.0205(16) Uani 1 1 d . . . . .
C31 C 0.6375(4) 0.2205(6) 0.6547(4) 0.0280(18) Uani 1 1 d . . . . .
H31A H 0.6585 0.1785 0.6285 0.042 Uiso 1 1 calc R U . . .
H31B H 0.6603 0.2942 0.6685 0.042 Uiso 1 1 calc R U . . .
H31C H 0.5862 0.2300 0.6231 0.042 Uiso 1 1 calc R U . . .
C40 C 0.8362(4) 0.1368(6) 0.7482(4) 0.0264(18) Uani 1 1 d . . . . .
C41 C 0.8689(4) 0.1330(6) 0.6964(4) 0.0291(19) Uani 1 1 d . . . . .
H41A H 0.9006 0.0680 0.7080 0.044 Uiso 1 1 calc R U . . .
H41B H 0.8963 0.2017 0.7017 0.044 Uiso 1 1 calc R U . . .
H41C H 0.8309 0.1269 0.6461 0.044 Uiso 1 1 calc R U . . .
C1 C 0.8896(4) 0.1441(6) 0.9753(4) 0.0211(16) Uani 1 1 d . . . . .
C2 C 0.9073(4) 0.2448(5) 1.0168(4) 0.0191(16) Uani 1 1 d . . . . .
C2A C 0.8950(4) 0.4466(6) 1.0087(4) 0.0309(19) Uani 1 1 d . . . . .
H2A1 H 0.8761 0.4508 1.0441 0.046 Uiso 1 1 calc R U . . .
H2A2 H 0.8734 0.5058 0.9721 0.046 Uiso 1 1 calc R U . . .
H2A3 H 0.9469 0.4565 1.0340 0.046 Uiso 1 1 calc R U . . .
C3 C 0.9495(4) 0.2483(6) 1.0902(4) 0.0237(17) Uani 1 1 d . . . . .
H3 H 0.9599 0.3173 1.1160 0.028 Uiso 1 1 calc R U . . .
C4 C 0.9776(4) 0.1458(6) 1.1271(4) 0.0272(17) Uani 1 1 d . . . . .
Br1 Br 1.03524(5) 0.15316(7) 1.22941(5) 0.0431(2) Uani 1 1 d . . . . .
C5 C 0.9647(4) 0.0481(6) 1.0892(4) 0.0268(18) Uani 1 1 d . . . . .
H5 H 0.9857 -0.0192 1.1145 0.032 Uiso 1 1 calc R U . . .
C6 C 0.9211(4) 0.0448(6) 1.0136(4) 0.0203(16) Uani 1 1 d . . . . .
C7 C 0.9114(4) -0.0652(6) 0.9789(4) 0.0239(17) Uani 1 1 d . . . . .
H7 H 0.9398 -0.1253 1.0080 0.029 Uiso 1 1 calc R U . . .
C8 C 0.8624(4) -0.2044(5) 0.8875(4) 0.0264(18) Uani 1 1 d . . . . .
H8A H 0.8491 -0.2538 0.9179 0.032 Uiso 1 1 calc R U . . .
H8B H 0.9091 -0.2295 0.8923 0.032 Uiso 1 1 calc R U . . .
C9 C 0.8070(4) -0.2112(5) 0.8094(4) 0.0258(18) Uani 1 1 d . . . . .
H9A H 0.8270 -0.1811 0.7779 0.031 Uiso 1 1 calc R U . . .
H9B H 0.7945 -0.2908 0.7961 0.031 Uiso 1 1 calc R U . . .
C10 C 0.6906(4) -0.1446(6) 0.7154(4) 0.0272(18) Uani 1 1 d . . . . .
H10A H 0.7026 -0.2037 0.6892 0.033 Uiso 1 1 calc R U . . .
H10B H 0.6928 -0.0709 0.6945 0.033 Uiso 1 1 calc R U . . .
C11 C 0.6172(4) -0.1642(5) 0.7087(4) 0.0225(16) Uani 1 1 d . . . . .
H11A H 0.5831 -0.1071 0.6768 0.027 Uiso 1 1 calc R U . . .
H11B H 0.5992 -0.2395 0.6884 0.027 Uiso 1 1 calc R U . . .
C12 C 0.7000(4) -0.2022(5) 0.8290(4) 0.0186(15) Uani 1 1 d . . . . .
H12 H 0.6985 -0.2849 0.8206 0.022 Uiso 1 1 calc R U . . .
C13 C 0.7264(3) -0.1799(5) 0.9093(3) 0.0132(14) Uani 1 1 d . . . . .
C14 C 0.7326(4) -0.0696(5) 0.9339(4) 0.0150(15) Uani 1 1 d . . . . .
C15 C 0.7574(4) -0.0488(5) 1.0082(4) 0.0136(14) Uani 1 1 d . . . . .
O6 O 0.7623(3) 0.0626(3) 1.0263(2) 0.0200(11) Uani 1 1 d . . . . .
C15A C 0.7834(5) 0.0898(6) 1.1011(4) 0.038(2) Uani 1 1 d . . . . .
H15A H 0.7504 0.0545 1.1164 0.056 Uiso 1 1 calc R U . . .
H15B H 0.7823 0.1713 1.1064 0.056 Uiso 1 1 calc R U . . .
H15C H 0.8318 0.0621 1.1317 0.056 Uiso 1 1 calc R U . . .
C16 C 0.7753(4) -0.1363(5) 1.0580(4) 0.0187(15) Uani 1 1 d . . . . .
H16 H 0.7927 -0.1224 1.1087 0.022 Uiso 1 1 calc R U . . .
C17 C 0.7669(4) -0.2450(5) 1.0311(4) 0.0172(15) Uani 1 1 d . . . . .
Br2 Br 0.79020(4) -0.36576(5) 1.09931(4) 0.02370(17) Uani 1 1 d . . . . .
C18 C 0.7438(3) -0.2688(5) 0.9588(4) 0.0155(15) Uani 1 1 d . . . . .
H18 H 0.7396 -0.3442 0.9426 0.019 Uiso 1 1 calc R U . . .
C19 C 0.5724(4) -0.2174(5) 0.7951(4) 0.0172(15) Uani 1 1 d . . . . .
H19A H 0.5913 -0.2391 0.8470 0.021 Uiso 1 1 calc R U . . .
H19B H 0.5601 -0.2868 0.7655 0.021 Uiso 1 1 calc R U . . .
C20 C 0.5059(4) -0.1458(5) 0.7723(4) 0.0200(16) Uani 1 1 d . . . . .
H20A H 0.4835 -0.1309 0.7192 0.024 Uiso 1 1 calc R U . . .
H20B H 0.4708 -0.1848 0.7837 0.024 Uiso 1 1 calc R U . . .
C21 C 0.4943(4) -0.0061(5) 0.8481(4) 0.0156(15) Uani 1 1 d . . . . .
H21 H 0.4566 -0.0521 0.8457 0.019 Uiso 1 1 calc R U . . .
C22 C 0.5085(4) 0.0960(5) 0.8903(4) 0.0160(15) Uani 1 1 d . . . . .
C23 C 0.5567(3) 0.1782(5) 0.8918(3) 0.0140(14) Uani 1 1 d . . . . .
O3 O 0.5977(2) 0.1702(3) 0.8603(2) 0.0174(10) Uani 1 1 d . . . . .
C24 C 0.5597(4) 0.2805(5) 0.9303(3) 0.0141(14) Uani 1 1 d . . . . .
O4 O 0.6065(3) 0.3582(3) 0.9279(3) 0.0215(11) Uani 1 1 d . . . . .
C24A C 0.6083(4) 0.4646(5) 0.9585(4) 0.030(2) Uani 1 1 d . . . . .
H24A H 0.5611 0.4996 0.9333 0.045 Uiso 1 1 calc R U . . .
H24B H 0.6435 0.5119 0.9531 0.045 Uiso 1 1 calc R U . . .
H24C H 0.6215 0.4562 1.0105 0.045 Uiso 1 1 calc R U . . .
C25 C 0.5187(4) 0.2966(5) 0.9650(3) 0.0164(15) Uani 1 1 d . . . . .
H25 H 0.5215 0.3649 0.9898 0.020 Uiso 1 1 calc R U . . .
C26 C 0.4723(4) 0.2108(5) 0.9635(3) 0.0163(15) Uani 1 1 d . . . . .
Br3 Br 0.41347(4) 0.23557(6) 1.00974(4) 0.02622(18) Uani 1 1 d . . . . .
C27 C 0.4664(4) 0.1142(5) 0.9267(4) 0.0188(15) Uani 1 1 d . . . . .
H27 H 0.4337 0.0582 0.9252 0.023 Uiso 1 1 calc R U . . .
O2W O 0.9860(5) 0.2300(8) 0.8796(5) 0.045(3) Uiso 0.6 1 d . . P A 1
O2W' O 1.0298(12) 0.3069(19) 0.8908(13) 0.045(7) Uiso 0.3 1 d . . P B 2
O5W O 1.0118(9) 0.3136(14) 0.9414(10) 0.029(4) Uiso 0.3 1 d . . P C 4
O5W' O 1.0235(10) 0.3267(16) 0.9127(12) 0.025(5) Uiso 0.3 1 d . . P D 3

loop_
_atom_site_aniso_label
_atom_site_aniso_U_11
_atom_site_aniso_U_22
_atom_site_aniso_U_33
_atom_site_aniso_U_23
_atom_site_aniso_U_13
_atom_site_aniso_U_12
Er1 0.02754(19) 0.01177(15) 0.01854(17) 0.00131(13) 0.01446(15) 0.00279(14)
Zn2 0.0220(5) 0.0116(4) 0.0147(4) -0.0002(3) 0.0097(4) 0.0023(3)
Zn1 0.0270(5) 0.0123(4) 0.0228(5) 0.0029(3) 0.0179(4) 0.0028(4)
N1 0.022(4) 0.020(3) 0.040(4) 0.003(3) 0.021(3) 0.005(3)
N2 0.034(4) 0.010(3) 0.020(3) -0.001(2) 0.018(3) 0.003(3)
N3 0.023(3) 0.011(3) 0.013(3) -0.001(2) 0.009(3) -0.001(2)
N4 0.018(3) 0.016(3) 0.015(3) -0.003(2) 0.007(3) 0.001(2)
O1 0.022(3) 0.018(2) 0.018(3) 0.005(2) 0.010(2) 0.004(2)
O2 0.023(3) 0.019(2) 0.022(3) -0.001(2) 0.011(2) 0.000(2)
O5 0.016(3) 0.007(2) 0.018(3) 0.0042(18) 0.009(2) 0.0030(18)
O10 0.021(3) 0.017(2) 0.021(3) 0.000(2) 0.010(2) 0.005(2)
O12 0.030(3) 0.016(2) 0.040(3) 0.001(2) 0.020(3) 0.006(2)
O21 0.045(4) 0.026(3) 0.035(3) 0.001(2) 0.030(3) 0.001(3)
O20 0.054(4) 0.023(3) 0.027(3) 0.010(2) 0.028(3) 0.007(3)
O31 0.026(3) 0.015(2) 0.017(3) 0.0033(19) 0.009(2) 0.000(2)
O30 0.029(3) 0.014(2) 0.016(3) 0.001(2) 0.011(2) 0.001(2)
O40 0.044(3) 0.013(2) 0.033(3) 0.009(2) 0.029(3) 0.004(2)
O41 0.042(3) 0.013(2) 0.028(3) -0.002(2) 0.028(3) 0.000(2)
O1W 0.022(3) 0.014(2) 0.019(3) -0.0005(19) 0.012(2) 0.000(2)
N10 0.033(4) 0.011(3) 0.024(4) 0.004(3) 0.016(3) 0.004(3)
O11 0.033(3) 0.015(2) 0.022(3) -0.004(2) 0.010(2) 0.003(2)
N20 0.060(5) 0.010(3) 0.043(5) -0.005(3) 0.041(4) -0.003(3)
O22 0.095(6) 0.026(3) 0.071(5) 0.001(3) 0.069(5) -0.008(3)
C30 0.033(5) 0.016(3) 0.016(4) -0.004(3) 0.015(4) 0.000(3)
C31 0.043(5) 0.025(4) 0.017(4) 0.001(3) 0.015(4) -0.004(4)
C40 0.037(5) 0.026(4) 0.028(4) 0.003(3) 0.025(4) 0.001(4)
C41 0.047(5) 0.017(4) 0.042(5) 0.000(3) 0.036(4) 0.004(3)
C1 0.019(4) 0.026(4) 0.023(4) 0.004(3) 0.014(3) -0.005(3)
C2 0.012(4) 0.025(4) 0.023(4) 0.011(3) 0.011(3) 0.003(3)
C2A 0.037(5) 0.023(4) 0.032(5) -0.004(3) 0.015(4) 0.005(4)
C3 0.016(4) 0.034(4) 0.026(4) 0.001(3) 0.013(3) 0.001(3)
C4 0.010(4) 0.043(5) 0.028(4) 0.008(4) 0.008(3) 0.004(3)
Br1 0.0341(5) 0.0523(5) 0.0278(5) 0.0095(4) 0.0012(4) 0.0016(4)
C5 0.024(5) 0.025(4) 0.030(5) 0.006(3) 0.012(4) 0.000(3)
C6 0.012(4) 0.029(4) 0.026(4) 0.006(3) 0.014(3) 0.002(3)
C7 0.017(4) 0.023(4) 0.041(5) 0.009(3) 0.021(4) 0.003(3)
C8 0.024(4) 0.016(4) 0.049(5) 0.009(3) 0.025(4) 0.011(3)
C9 0.041(5) 0.011(3) 0.034(5) 0.000(3) 0.024(4) 0.008(3)
C10 0.054(6) 0.016(4) 0.026(4) 0.002(3) 0.031(4) 0.001(4)
C11 0.041(5) 0.016(3) 0.011(3) 0.000(3) 0.012(3) -0.003(3)
C12 0.028(4) 0.011(3) 0.017(4) -0.004(3) 0.011(3) -0.002(3)
C13 0.014(4) 0.017(3) 0.014(3) 0.005(3) 0.011(3) 0.005(3)
C14 0.016(4) 0.012(3) 0.020(4) 0.002(3) 0.012(3) 0.003(3)
C15 0.014(4) 0.016(3) 0.014(4) -0.001(3) 0.009(3) -0.004(3)
O6 0.033(3) 0.014(2) 0.015(3) -0.0055(19) 0.012(2) -0.005(2)
C15A 0.065(7) 0.023(4) 0.020(4) -0.012(3) 0.015(4) -0.012(4)
C16 0.021(4) 0.023(4) 0.015(4) 0.005(3) 0.011(3) -0.003(3)
C17 0.021(4) 0.014(3) 0.018(4) 0.005(3) 0.010(3) -0.001(3)
Br2 0.0305(4) 0.0211(4) 0.0181(4) 0.0082(3) 0.0100(3) -0.0006(3)
C18 0.014(4) 0.016(3) 0.021(4) -0.004(3) 0.011(3) -0.002(3)
C19 0.020(4) 0.015(3) 0.015(4) -0.004(3) 0.007(3) -0.001(3)
C20 0.027(4) 0.012(3) 0.021(4) -0.009(3) 0.011(3) -0.007(3)
C21 0.010(4) 0.013(3) 0.020(4) 0.005(3) 0.004(3) 0.004(3)
C22 0.023(4) 0.011(3) 0.013(4) 0.001(3) 0.008(3) 0.000(3)
C23 0.020(4) 0.010(3) 0.009(3) 0.005(3) 0.004(3) 0.006(3)
O3 0.023(3) 0.013(2) 0.023(3) -0.002(2) 0.017(2) 0.001(2)
C24 0.016(4) 0.013(3) 0.008(3) 0.002(3) 0.001(3) -0.001(3)
O4 0.036(3) 0.007(2) 0.035(3) -0.007(2) 0.027(3) -0.007(2)
C24A 0.047(6) 0.015(4) 0.044(5) -0.015(3) 0.034(5) -0.017(4)
C25 0.023(4) 0.014(3) 0.011(3) 0.003(3) 0.006(3) 0.006(3)
C26 0.021(4) 0.015(3) 0.010(3) 0.001(3) 0.005(3) 0.001(3)
Br3 0.0365(5) 0.0240(4) 0.0304(4) -0.0035(3) 0.0259(4) -0.0028(3)
C27 0.020(4) 0.020(4) 0.015(4) 0.006(3) 0.007(3) 0.000(3)

loop_
_atom_type_symbol
_atom_type_description
_atom_type_scat_dispersion_real
_atom_type_scat_dispersion_imag
_atom_type_scat_source
C C 0.0033 0.0016 'International Tables Vol C Tables 4.2.6.8 and 6.1.1.4'
H H 0.0000 0.0000 'International Tables Vol C Tables 4.2.6.8 and 6.1.1.4'
N N 0.0061 0.0033 'International Tables Vol C Tables 4.2.6.8 and 6.1.1.4'
O O 0.0106 0.0060 'International Tables Vol C Tables 4.2.6.8 and 6.1.1.4'
Zn Zn 0.2839 1.4301 'International Tables Vol C Tables 4.2.6.8 and 6.1.1.4'
Br Br -0.2901 2.4595 'International Tables Vol C Tables 4.2.6.8 and 6.1.1.4'
Er Er -0.2586 4.9576 'International Tables Vol C Tables 4.2.6.8 and 6.1.1.4'

loop_
_geom_angle_atom_site_label_1
_geom_angle_atom_site_label_2
_geom_angle_atom_site_label_3
_geom_angle
O1 Er1 O30 78.40(16)
O1 Er1 O41 73.60(16)
O30 Er1 O41 74.95(16)
O1 Er1 O1W 75.04(15)
O30 Er1 O1W 77.97(15)
O41 Er1 O1W 141.85(14)
O1 Er1 O21 105.46(17)
O30 Er1 O21 146.31(16)
O41 Er1 O21 74.28(16)
O1W Er1 O21 135.67(16)
O1 Er1 O11 140.62(16)
O30 Er1 O11 71.13(15)
O41 Er1 O11 119.72(17)
O1W Er1 O11 74.71(16)
O21 Er1 O11 113.76(16)
O1 Er1 O10 137.59(16)
O30 Er1 O10 122.16(16)
O41 Er1 O10 143.50(15)
O1W Er1 O10 74.35(14)
O21 Er1 O10 77.94(16)
O11 Er1 O10 53.05(15)
O1 Er1 O20 143.22(16)
O30 Er1 O20 103.96(17)
O41 Er1 O20 71.79(16)
O1W Er1 O20 141.72(16)
O21 Er1 O20 52.98(19)
O11 Er1 O20 70.17(18)
O10 Er1 O20 72.67(15)
O1 Er1 O2 65.16(15)
O30 Er1 O2 138.10(15)
O41 Er1 O2 111.34(17)
O1W Er1 O2 73.38(15)
O21 Er1 O2 67.58(17)
O11 Er1 O2 127.28(15)
O10 Er1 O2 78.38(15)
O20 Er1 O2 117.51(17)
O1 Er1 N10 147.67(16)
O30 Er1 N10 96.85(17)
O41 Er1 N10 136.59(16)
O1W Er1 N10 72.71(15)
O21 Er1 N10 96.09(17)
O11 Er1 N10 26.66(16)
O10 Er1 N10 26.39(15)
O20 Er1 N10 69.10(16)
O2 Er1 N10 102.96(16)
O1 Er1 N20 125.74(18)
O30 Er1 N20 125.79(18)
O41 Er1 N20 69.44(15)
O1W Er1 N20 148.50(15)
O21 Er1 N20 26.75(19)
O11 Er1 N20 92.71(19)
O10 Er1 N20 75.06(16)
O20 Er1 N20 26.31(19)
O2 Er1 N20 93.28(19)
N10 Er1 N20 83.14(17)
O1 Er1 Zn1 35.28(12)
O30 Er1 Zn1 43.51(11)
O41 Er1 Zn1 65.23(11)
O1W Er1 Zn1 76.63(10)
O21 Er1 Zn1 129.21(12)
O11 Er1 Zn1 112.40(11)
O10 Er1 Zn1 150.24(11)
O20 Er1 Zn1 131.03(12)
O2 Er1 Zn1 99.56(10)
N10 Er1 Zn1 134.41(12)
N20 Er1 Zn1 134.52(11)
O3 Zn2 N4 90.33(19)
O3 Zn2 O31 100.15(17)
N4 Zn2 O31 114.0(2)
O3 Zn2 O5 95.33(18)
N4 Zn2 O5 130.83(19)
O31 Zn2 O5 112.87(18)
O3 Zn2 N3 164.66(18)
N4 Zn2 N3 78.3(2)
O31 Zn2 N3 93.94(17)
O5 Zn2 N3 84.65(17)
O40 Zn1 N1 104.2(2)
O40 Zn1 O5 153.79(19)
N1 Zn1 O5 101.3(2)
O40 Zn1 O1 94.80(19)
N1 Zn1 O1 87.3(2)
O5 Zn1 O1 92.26(17)
O40 Zn1 N2 91.66(19)
N1 Zn1 N2 80.3(2)
O5 Zn1 N2 86.76(18)
O1 Zn1 N2 167.16(19)
O40 Zn1 O30 79.30(17)
N1 Zn1 O30 167.6(2)
O5 Zn1 O30 77.02(15)
O1 Zn1 O30 80.52(16)
N2 Zn1 O30 111.64(19)
O40 Zn1 Er1 81.98(12)
N1 Zn1 Er1 126.64(17)
O5 Zn1 Er1 87.64(11)
O1 Zn1 Er1 39.47(12)
N2 Zn1 Er1 153.03(15)
O30 Zn1 Er1 41.47(11)
C7 N1 C8 117.7(6)
C7 N1 Zn1 126.4(5)
C8 N1 Zn1 114.5(5)
C12 N2 C9 112.2(5)
C12 N2 C10 104.7(5)
C9 N2 C10 111.1(5)
C12 N2 Zn1 115.0(4)
C9 N2 Zn1 100.2(4)
C10 N2 Zn1 114.0(4)
C19 N3 C11 111.7(5)
C19 N3 C12 111.9(5)
C11 N3 C12 103.1(5)
C19 N3 Zn2 104.5(4)
C11 N3 Zn2 112.0(4)
C12 N3 Zn2 113.9(4)
C21 N4 C20 118.5(6)
C21 N4 Zn2 125.7(5)
C20 N4 Zn2 115.7(4)
C1 O1 Zn1 124.8(4)
C1 O1 Er1 125.0(4)
Zn1 O1 Er1 105.24(19)
C2 O2 C2A 117.1(5)
C2 O2 Er1 117.7(4)
C2A O2 Er1 124.4(4)
C14 O5 Zn2 112.6(4)
C14 O5 Zn1 110.7(4)
Zn2 O5 Zn1 114.4(2)
N10 O10 Er1 94.9(3)
N20 O21 Er1 96.1(4)
N20 O20 Er1 93.9(4)
C30 O31 Zn2 114.3(4)
C30 O30 Er1 138.6(4)
C30 O30 Zn1 125.6(4)
Er1 O30 Zn1 95.02(17)
C40 O40 Zn1 126.1(4)
C40 O41 Er1 137.4(4)
Er1 O1W H1W1 126.2
Er1 O1W H2W1 120.1
H1W1 O1W H2W1 92.6
O12 N10 O10 122.6(6)
O12 N10 O11 120.8(6)
O10 N10 O11 116.6(5)
O12 N10 Er1 178.4(4)
O10 N10 Er1 58.7(3)
O11 N10 Er1 57.9(3)
N10 O11 Er1 95.5(4)
O22 N20 O20 123.1(7)
O22 N20 O21 120.2(8)
O20 N20 O21 116.7(6)
O22 N20 Er1 174.6(5)
O20 N20 Er1 59.7(3)
O21 N20 Er1 57.2(3)
O31 C30 O30 122.7(6)
O31 C30 C31 118.1(7)
O30 C30 C31 119.2(6)
C30 C31 H31A 109.5
C30 C31 H31B 109.5
H31A C31 H31B 109.5
C30 C31 H31C 109.5
H31A C31 H31C 109.5
H31B C31 H31C 109.5
O40 C40 O41 126.0(6)
O40 C40 C41 117.0(6)
O41 C40 C41 117.0(6)
C40 C41 H41A 109.5
C40 C41 H41B 109.5
H41A C41 H41B 109.5
C40 C41 H41C 109.5
H41A C41 H41C 109.5
H41B C41 H41C 109.5
O1 C1 C6 125.1(6)
O1 C1 C2 118.4(6)
C6 C1 C2 116.5(6)
C3 C2 O2 124.5(6)
C3 C2 C1 123.6(6)
O2 C2 C1 111.9(6)
O2 C2A H2A1 109.5
O2 C2A H2A2 109.5
H2A1 C2A H2A2 109.5
O2 C2A H2A3 109.5
H2A1 C2A H2A3 109.5
H2A2 C2A H2A3 109.5
C2 C3 C4 118.0(7)
C2 C3 H3 121.0
C4 C3 H3 121.0
C5 C4 C3 120.5(7)
C5 C4 Br1 122.5(6)
C3 C4 Br1 117.0(6)
C4 C5 C6 121.4(7)
C4 C5 H5 119.3
C6 C5 H5 119.3
C5 C6 C1 120.0(7)
C5 C6 C7 116.3(6)
C1 C6 C7 123.7(7)
N1 C7 C6 125.0(7)
N1 C7 H7 117.5
C6 C7 H7 117.5
N1 C8 C9 108.9(6)
N1 C8 H8A 109.9
C9 C8 H8A 109.9
N1 C8 H8B 109.9
C9 C8 H8B 109.9
H8A C8 H8B 108.3
N2 C9 C8 112.4(5)
N2 C9 H9A 109.1
C8 C9 H9A 109.1
N2 C9 H9B 109.1
C8 C9 H9B 109.1
H9A C9 H9B 107.8
N2 C10 C11 106.2(5)
N2 C10 H10A 110.5
C11 C10 H10A 110.5
N2 C10 H10B 110.5
C11 C10 H10B 110.5
H10A C10 H10B 108.7
N3 C11 C10 104.2(6)
N3 C11 H11A 110.9
C10 C11 H11A 110.9
N3 C11 H11B 110.9
C10 C11 H11B 110.9
H11A C11 H11B 108.9
N2 C12 N3 101.7(5)
N2 C12 C13 116.0(5)
N3 C12 C13 111.1(5)
N2 C12 H12 109.2
N3 C12 H12 109.2
C13 C12 H12 109.2
C14 C13 C18 120.1(6)
C14 C13 C12 119.4(5)
C18 C13 C12 120.5(6)
O5 C14 C13 121.5(6)
O5 C14 C15 118.9(5)
C13 C14 C15 119.5(6)
O6 C15 C16 124.5(6)
O6 C15 C14 114.5(5)
C16 C15 C14 121.0(6)
C15 O6 C15A 117.4(5)
O6 C15A H15A 109.5
O6 C15A H15B 109.5
H15A C15A H15B 109.5
O6 C15A H15C 109.5
H15A C15A H15C 109.5
H15B C15A H15C 109.5
C17 C16 C15 117.6(6)
C17 C16 H16 121.2
C15 C16 H16 121.2
C18 C17 C16 123.1(6)
C18 C17 Br2 119.1(5)
C16 C17 Br2 117.8(5)
C17 C18 C13 118.6(6)
C17 C18 H18 120.7
C13 C18 H18 120.7
N3 C19 C20 110.2(5)
N3 C19 H19A 109.6
C20 C19 H19A 109.6
N3 C19 H19B 109.6
C20 C19 H19B 109.6
H19A C19 H19B 108.1
N4 C20 C19 107.2(5)
N4 C20 H20A 110.3
C19 C20 H20A 110.3
N4 C20 H20B 110.3
C19 C20 H20B 110.3
H20A C20 H20B 108.5
N4 C21 C22 126.0(6)
N4 C21 H21 117.0
C22 C21 H21 117.0
C23 C22 C27 120.4(6)
C23 C22 C21 123.3(6)
C27 C22 C21 116.2(6)
O3 C23 C22 125.4(6)
O3 C23 C24 117.7(6)
C22 C23 C24 116.9(6)
C23 O3 Zn2 126.5(4)
C25 C24 O4 124.4(6)
C25 C24 C23 121.9(6)
O4 C24 C23 113.7(5)
C24 O4 C24A 117.6(5)
O4 C24A H24A 109.5
O4 C24A H24B 109.5
H24A C24A H24B 109.5
O4 C24A H24C 109.5
H24A C24A H24C 109.5
H24B C24A H24C 109.5
C24 C25 C26 119.3(6)
C24 C25 H25 120.4
C26 C25 H25 120.4
C27 C26 C25 121.1(6)
C27 C26 Br3 119.9(5)
C25 C26 Br3 118.9(5)
C26 C27 C22 120.5(6)
C26 C27 H27 119.8
C22 C27 H27 119.8

loop_
_geom_bond_atom_site_label_1
_geom_bond_atom_site_label_2
_geom_bond_distance
Er1 O1 2.283(4)
Er1 O30 2.303(4)
Er1 O41 2.317(4)
Er1 O1W 2.373(4)
Er1 O21 2.401(5)
Er1 O11 2.412(5)
Er1 O10 2.431(4)
Er1 O20 2.460(5)
Er1 O2 2.471(5)
Er1 N10 2.835(6)
Er1 N20 2.841(6)
Er1 Zn1 3.4651(8)
Zn2 O3 2.008(4)
Zn2 N4 2.008(6)
Zn2 O31 2.014(4)
Zn2 O5 2.018(4)
Zn2 N3 2.360(5)
Zn1 O40 2.017(5)
Zn1 N1 2.057(6)
Zn1 O5 2.061(4)
Zn1 O1 2.074(5)
Zn1 N2 2.209(5)
Zn1 O30 2.395(4)
N1 C7 1.277(9)
N1 C8 1.483(9)
N2 C12 1.488(8)
N2 C9 1.489(9)
N2 C10 1.494(9)
N3 C19 1.478(8)
N3 C11 1.488(8)
N3 C12 1.488(8)
N4 C21 1.296(8)
N4 C20 1.463(8)
O1 C1 1.301(8)
O2 C2 1.390(8)
O2 C2A 1.447(8)
O5 C14 1.355(7)
O10 N10 1.265(7)
O12 N10 1.224(7)
O21 N20 1.286(8)
O20 N20 1.262(8)
O31 C30 1.258(8)
O30 C30 1.263(8)
O40 C40 1.257(8)
O41 C40 1.270(8)
O1W H1W1 0.9089
O1W H2W1 1.0233
N10 O11 1.278(7)
N20 O22 1.235(8)
C30 C31 1.496(9)
C31 H31A 0.9800
C31 H31B 0.9800
C31 H31C 0.9800
C40 C41 1.515(9)
C41 H41A 0.9800
C41 H41B 0.9800
C41 H41C 0.9800
C1 C6 1.410(9)
C1 C2 1.422(10)
C2 C3 1.359(10)
C2A H2A1 0.9800
C2A H2A2 0.9800
C2A H2A3 0.9800
C3 C4 1.419(10)
C3 H3 0.9500
C4 C5 1.359(10)
C4 Br1 1.893(8)
C5 C6 1.400(10)
C5 H5 0.9500
C6 C7 1.464(10)
C7 H7 0.9500
C8 C9 1.496(10)
C8 H8A 0.9900
C8 H8B 0.9900
C9 H9A 0.9900
C9 H9B 0.9900
C10 C11 1.509(10)
C10 H10A 0.9900
C10 H10B 0.9900
C11 H11A 0.9900
C11 H11B 0.9900
C12 C13 1.510(8)
C12 H12 1.0000
C13 C14 1.394(9)
C13 C18 1.400(9)
C14 C15 1.396(9)
C15 O6 1.372(7)
C15 C16 1.390(9)
O6 C15A 1.433(8)
C15A H15A 0.9800
C15A H15B 0.9800
C15A H15C 0.9800
C16 C17 1.389(9)
C16 H16 0.9500
C17 C18 1.368(9)
C17 Br2 1.914(6)
C18 H18 0.9500
C19 C20 1.522(9)
C19 H19A 0.9900
C19 H19B 0.9900
C20 H20A 0.9900
C20 H20B 0.9900
C21 C22 1.447(9)
C21 H21 0.9500
C22 C23 1.404(9)
C22 C27 1.419(9)
C23 O3 1.303(7)
C23 C24 1.442(8)
C24 C25 1.365(9)
C24 O4 1.371(7)
O4 C24A 1.411(7)
C24A H24A 0.9800
C24A H24B 0.9800
C24A H24C 0.9800
C25 C26 1.407(9)
C25 H25 0.9500
C26 C27 1.354(9)
C26 Br3 1.905(7)
C27 H27 0.9500

loop_
_geom_hbond_atom_site_label_D
_geom_hbond_atom_site_label_H
_geom_hbond_atom_site_label_A
_geom_hbond_distance_DH
_geom_hbond_distance_HA
_geom_hbond_distance_DA
_geom_hbond_angle_DHA
_geom_hbond_site_symmetry_A
O1W H1W1 O3 0.91 2.02 2.749(6) 135.9 .
O1W H1W1 O4 0.91 2.20 3.013(6) 148.0 .
O1W H2W1 O5 1.02 2.06 2.889(6) 136.4 .
O1W H2W1 O6 1.02 2.10 3.002(6) 145.4 .
C31 H31B O11 0.98 2.62 3.176(8) 115.8 .
C41 H41A Br1 0.98 2.98 3.905(7) 158.7 3_757
C2A H2A2 O10 0.98 2.54 3.116(9) 117.8 .
C7 H7 O2W 0.95 2.46 3.356(12) 157.2 3_757
C9 H9A Br1 0.99 3.00 3.827(7) 142.1 3_757
C11 H11A O31 0.99 2.52 3.120(8) 118.9 .
C15A H15A O20 0.98 2.64 3.266(9) 121.9 4_566
C18 H18 O10 0.95 2.53 3.447(7) 162.5 1_545
C19 H19A Br3 0.99 3.00 3.902(7) 151.9 3_657
C19 H19B O12 0.99 2.54 3.143(8) 118.9 1_545
O1W H1W1 O3 0.91 2.02 2.749(6) 135.9 .
O1W H1W1 O4 0.91 2.20 3.013(6) 148.0 .
O1W H2W1 O5 1.02 2.06 2.889(6) 136.4 .
O1W H2W1 O6 1.02 2.10 3.002(6) 145.4 .
C31 H31B O11 0.98 2.62 3.176(8) 115.8 .
C41 H41A Br1 0.98 2.98 3.905(7) 158.7 3_757
C2A H2A2 O10 0.98 2.54 3.116(9) 117.8 .
C5 H5 O2W 0.95 2.57 3.448(12) 153.1 3_757
C7 H7 O2W 0.95 2.46 3.356(12) 157.2 3_757
C7 H7 O5W 0.95 2.49 3.415(18) 164.5 3_757
C9 H9A Br1 0.99 3.00 3.827(7) 142.1 3_757
C11 H11A O31 0.99 2.52 3.120(8) 118.9 .
C15A H15A O20 0.98 2.64 3.266(9) 121.9 4_566
C18 H18 O10 0.95 2.53 3.447(7) 162.5 1_545
C19 H19A Br3 0.99 3.00 3.902(7) 151.9 3_657
C19 H19B O12 0.99 2.54 3.143(8) 118.9 1_545
O1W H1W1 O3 0.91 2.02 2.749(6) 135.9 .
O1W H1W1 O4 0.91 2.20 3.013(6) 148.0 .
O1W H2W1 O5 1.02 2.06 2.889(6) 136.4 .
O1W H2W1 O6 1.02 2.10 3.002(6) 145.4 .
C31 H31B O11 0.98 2.62 3.176(8) 115.8 .
C41 H41A Br1 0.98 2.98 3.905(7) 158.7 3_757
C2A H2A2 O10 0.98 2.54 3.116(9) 117.8 .
C5 H5 O2W 0.95 2.57 3.448(12) 153.1 3_757
C7 H7 O2W 0.95 2.46 3.356(12) 157.2 3_757
C7 H7 O5W 0.95 2.49 3.415(18) 164.5 3_757
C9 H9A Br1 0.99 3.00 3.827(7) 142.1 3_757
C11 H11A O31 0.99 2.52 3.120(8) 118.9 .
C12 H12 O12 1.00 2.50 3.364(8) 144.1 1_545
C15A H15A O20 0.98 2.64 3.266(9) 121.9 4_566
C18 H18 O10 0.95 2.53 3.447(7) 162.5 1_545
C19 H19A Br3 0.99 3.00 3.902(7) 151.9 3_657
C19 H19B O12 0.99 2.54 3.143(8) 118.9 1_545

loop_
_geom_torsion_atom_site_label_1
_geom_torsion_atom_site_label_2
_geom_torsion_atom_site_label_3
_geom_torsion_atom_site_label_4
_geom_torsion
Er1 O10 N10 O12 178.8(5)
Er1 O10 N10 O11 0.2(5)
O12 N10 O11 Er1 -178.8(5)
O10 N10 O11 Er1 -0.2(5)
Er1 O20 N20 O22 174.6(6)
Er1 O20 N20 O21 -5.8(6)
Er1 O21 N20 O22 -174.4(5)
Er1 O21 N20 O20 5.9(6)
Zn2 O31 C30 O30 11.1(8)
Zn2 O31 C30 C31 -171.4(5)
Er1 O30 C30 O31 -136.9(5)
Zn1 O30 C30 O31 56.3(8)
Er1 O30 C30 C31 45.6(10)
Zn1 O30 C30 C31 -121.3(6)
Zn1 O40 C40 O41 -13.5(11)
Zn1 O40 C40 C41 165.9(5)
Er1 O41 C40 O40 -8.1(13)
Er1 O41 C40 C41 172.5(5)
Zn1 O1 C1 C6 21.4(9)
Er1 O1 C1 C6 172.7(5)
Zn1 O1 C1 C2 -158.8(4)
Er1 O1 C1 C2 -7.6(8)
C2A O2 C2 C3 0.9(9)
Er1 O2 C2 C3 -168.9(5)
C2A O2 C2 C1 -177.2(6)
Er1 O2 C2 C1 13.0(7)
O1 C1 C2 C3 177.4(6)
C6 C1 C2 C3 -2.8(10)
O1 C1 C2 O2 -4.4(8)
C6 C1 C2 O2 175.3(6)
O2 C2 C3 C4 -177.7(6)
C1 C2 C3 C4 0.2(10)
C2 C3 C4 C5 2.6(10)
C2 C3 C4 Br1 -179.2(5)
C3 C4 C5 C6 -2.7(11)
Br1 C4 C5 C6 179.2(5)
C4 C5 C6 C1 0.0(11)
C4 C5 C6 C7 179.9(6)
O1 C1 C6 C5 -177.6(6)
C2 C1 C6 C5 2.7(9)
O1 C1 C6 C7 2.6(11)
C2 C1 C6 C7 -177.2(6)
C8 N1 C7 C6 -177.2(6)
Zn1 N1 C7 C6 -11.3(10)
C5 C6 C7 N1 171.8(7)
C1 C6 C7 N1 -8.3(11)
C7 N1 C8 C9 178.4(6)
Zn1 N1 C8 C9 10.8(7)
C12 N2 C9 C8 -70.2(7)
C10 N2 C9 C8 173.0(5)
Zn1 N2 C9 C8 52.3(6)
N1 C8 C9 N2 -44.6(8)
C12 N2 C10 C11 16.6(6)
C9 N2 C10 C11 137.9(5)
Zn1 N2 C10 C11 -109.8(5)
C19 N3 C11 C10 -155.0(5)
C12 N3 C11 C10 -34.7(6)
Zn2 N3 C11 C10 88.2(5)
N2 C10 C11 N3 11.1(7)
C9 N2 C12 N3 -158.4(5)
C10 N2 C12 N3 -37.9(6)
Zn1 N2 C12 N3 88.0(5)
C9 N2 C12 C13 80.9(7)
C10 N2 C12 C13 -158.6(5)
Zn1 N2 C12 C13 -32.7(7)
C19 N3 C12 N2 165.2(5)
C11 N3 C12 N2 45.1(6)
Zn2 N3 C12 N2 -76.5(5)
C19 N3 C12 C13 -70.8(6)
C11 N3 C12 C13 169.1(5)
Zn2 N3 C12 C13 47.6(6)
N2 C12 C13 C14 56.4(8)
N3 C12 C13 C14 -59.1(8)
N2 C12 C13 C18 -124.3(6)
N3 C12 C13 C18 120.2(6)
Zn2 O5 C14 C13 69.0(7)
Zn1 O5 C14 C13 -60.4(7)
Zn2 O5 C14 C15 -115.4(6)
Zn1 O5 C14 C15 115.2(5)
C18 C13 C14 O5 176.8(6)
C12 C13 C14 O5 -3.9(9)
C18 C13 C14 C15 1.2(9)
C12 C13 C14 C15 -179.5(6)
O5 C14 C15 O6 3.4(9)
C13 C14 C15 O6 179.2(6)
O5 C14 C15 C16 -176.5(6)
C13 C14 C15 C16 -0.8(10)
C16 C15 O6 C15A -3.7(10)
C14 C15 O6 C15A 176.4(6)
O6 C15 C16 C17 179.5(6)
C14 C15 C16 C17 -0.6(10)
C15 C16 C17 C18 1.7(10)
C15 C16 C17 Br2 -179.1(5)
C16 C17 C18 C13 -1.3(10)
Br2 C17 C18 C13 179.5(5)
C14 C13 C18 C17 -0.2(9)
C12 C13 C18 C17 -179.5(6)
C11 N3 C19 C20 -85.0(6)
C12 N3 C19 C20 160.0(5)
Zn2 N3 C19 C20 36.3(6)
C21 N4 C20 C19 -129.5(6)
Zn2 N4 C20 C19 46.2(6)
N3 C19 C20 N4 -54.3(7)
C20 N4 C21 C22 -179.2(6)
Zn2 N4 C21 C22 5.5(10)
N4 C21 C22 C23 7.6(11)
N4 C21 C22 C27 -177.2(6)
C27 C22 C23 O3 -179.9(6)
C21 C22 C23 O3 -4.9(10)
C27 C22 C23 C24 -1.2(9)
C21 C22 C23 C24 173.8(6)
C22 C23 O3 Zn2 -10.6(9)
C24 C23 O3 Zn2 170.8(4)
O3 C23 C24 C25 179.9(6)
C22 C23 C24 C25 1.2(9)
O3 C23 C24 O4 0.5(8)
C22 C23 C24 O4 -178.3(5)
C25 C24 O4 C24A -4.9(10)
C23 C24 O4 C24A 174.5(6)
O4 C24 C25 C26 179.7(6)
C23 C24 C25 C26 0.3(10)
C24 C25 C26 C27 -1.8(10)
C24 C25 C26 Br3 -178.3(5)
C25 C26 C27 C22 1.8(10)
Br3 C26 C27 C22 178.2(5)
C23 C22 C27 C26 -0.2(10)
C21 C22 C27 C26 -175.6(6)
